data_5910156
loop_
_publ_author_name
'Wyckoff, R. W. G.'

_publ_section_title
;
Page 484-486 from the Structure of Crystals, vol. 3 by Wyckoff R W G. 
published by Interscience Publishers, Inc. in 1951 
;
_journal_name_full 'The Structure of Crystals'
_journal_page_first 484
_journal_page_last 484
_journal_volume 3
_journal_year 1951
_chemical_formula_structural NaHo3F10
_chemical_formula_sum 'F10 Ho3 Na'
_space_group_IT_number 223
_symmetry_cell_setting cubic
_symmetry_Int_Tables_number 223
_symmetry_space_group_name_Hall '-P 4n 2 3'
_symmetry_space_group_name_H-M 'P m -3 n'
_audit_creation_date 2006-20-07
_audit_creation_method
;
Page 484-486 from the Structure of Crystals, vol. 3 by Wyckoff R W G. 
published by Interscience Publishers, Inc. in 1951 
;
_audit_update_record 'created by Girish Upreti, Portland State University'
_cell_angle_alpha 90
_cell_angle_beta 90
_cell_angle_gamma 90
_cell_length_a 5.81
_cell_length_b 5.81
_cell_length_c 5.81
_cell_volume 196.123
_cod_depositor_comments
;
The following automatic conversions were performed:
'_symmetry_cell_setting' value 'Cubic' changed to 'cubic' according to
'/home/saulius/struct/CIF-dictionaries/cif_core.dic' dictionary named
'cif_core.dic' version 2.4.1 from 2010-06-29.

Automatic conversion script
Id: cif_fix_enum 1527 2010-12-29 10:47:43Z saulius 
;
_cod_original_formula_sum 'Na Ho3 F10'
_cod_database_code 5910156

loop_
_symmetry_equiv_pos_as_xyz
x,y,z
x+1/2,-z+1/2,y+1/2
x+1/2,z+1/2,-y+1/2
z+1/2,y+1/2,-x+1/2
-z+1/2,y+1/2,x+1/2
-y+1/2,x+1/2,z+1/2
y+1/2,-x+1/2,z+1/2
z,x,y
y,z,x
-y,-z,x
z,-x,-y
-y,z,-x
-z,-x,y
-z,x,-y
y,-z,-x
x,-y,-z
-x,y,-z
-x,-y,z
y+1/2,x+1/2,-z+1/2
-y+1/2,-x+1/2,-z+1/2
z+1/2,-y+1/2,x+1/2
-z+1/2,-y+1/2,-x+1/2
-x+1/2,z+1/2,y+1/2
-x+1/2,-z+1/2,-y+1/2
-x,-y,-z
-x+1/2,z+1/2,-y+1/2
-x+1/2,-z+1/2,y+1/2
-z+1/2,-y+1/2,x+1/2
z+1/2,-y+1/2,-x+1/2
y+1/2,-x+1/2,-z+1/2
-y+1/2,x+1/2,-z+1/2
-z,-x,-y
-y,-z,-x
y,z,-x
-z,x,y
y,-z,x
z,x,-y
z,-x,y
-y,z,x
-x,y,z
x,-y,z
x,y,-z
-y+1/2,-x+1/2,z+1/2
y+1/2,x+1/2,z+1/2
-z+1/2,y+1/2,-x+1/2
z+1/2,y+1/2,x+1/2
x+1/2,-z+1/2,-y+1/2
x+1/2,z+1/2,y+1/2

loop_
_atom_site_fract_x
_atom_site_fract_y
_atom_site_fract_z
_atom_site_label
0.00000 0.00000 0.00000 Na1
0.00000 0.50000 0.50000 Ho1
0.50000 0.00000 0.50000 Ho2
0.50000 0.50000 0.00000 Ho3
0.50000 0.50000 0.50000 F1
0.50000 0.00000 0.00000 F2
0.00000 0.50000 0.00000 F3
0.25000 0.25000 0.25000 F5
-0.25000 0.25000 0.25000 F6
0.25000 -0.25000 0.25000 F7
0.25000 0.25000 -0.25000 F8
-0.25000 -0.25000 -0.25000 F9
0.25000 -0.25000 -0.25000 F10
-0.25000 0.25000 -0.25000 F11
-0.25000 -0.25000 0.25000 F12
